data_4088520
loop_
_publ_author_name
'Rightmire, Nicholas R.'
'Bruns, David L.'
'Hanusa, Timothy P.'
'Brennessel, William W.'

_publ_section_title
;
 Mechanochemical Influence on the Stereoselectivity of Halide Metathesis:
 Synthesis of Group 15 Tris(allyl) Complexes
;
_journal_issue 11
_journal_name_full Organometallics
_journal_page_first 1698
_journal_paper_doi 10.1021/acs.organomet.6b00151
_journal_volume 35
_journal_year 2016
_chemical_formula_moiety 'C27 H63 Sb Si6'
_chemical_formula_sum 'C27 H63 Sb Si6'
_chemical_formula_weight 678.06
_chemical_name_common hannr02
_space_group_crystal_system triclinic
_space_group_IT_number 2
_space_group_name_Hall '-P 1'
_space_group_name_H-M_alt 'P -1'
_atom_sites_solution_hydrogens geom
_atom_sites_solution_primary direct
_atom_sites_solution_secondary difmap
_audit_creation_method SHELXL-2014
_cell_angle_alpha 81.289(7)
_cell_angle_beta 89.569(7)
_cell_angle_gamma 61.724(6)
_cell_formula_units_Z 2
_cell_length_a 10.643(4)
_cell_length_b 10.792(4)
_cell_length_c 20.226(7)
_cell_measurement_reflns_used 4096
_cell_measurement_temperature 100.0(5)
_cell_measurement_theta_max 31.54
_cell_measurement_theta_min 2.22
_cell_volume 2016.8(13)
_computing_cell_refinement 'SAINT (Bruker, 2013)'
_computing_data_collection 'APEX2 (Bruker, 2013)'
_computing_data_reduction 'SAINT (Bruker, 2013)'
_computing_molecular_graphics 'SHELXTL (Sheldrick, 2008)'
_computing_publication_material 'SHELXTL (Sheldrick, 2008)'
_computing_structure_refinement 'SHELXL-2014 (Sheldrick, 2014)'
_computing_structure_solution 'SIR2011 (Burla et al., 2012)'
_diffrn_ambient_temperature 100.0(5)
_diffrn_measured_fraction_theta_full 0.994
_diffrn_measured_fraction_theta_max 0.992
_diffrn_measurement_device_type 'Bruker SMART APEX II CCD platform'
_diffrn_measurement_method '\w scans'
_diffrn_radiation_type MoK\a
_diffrn_radiation_wavelength 0.71073
_diffrn_reflns_av_R_equivalents 0.0432
_diffrn_reflns_av_unetI/netI 0.0462
_diffrn_reflns_Laue_measured_fraction_full 0.994
_diffrn_reflns_Laue_measured_fraction_max 0.992
_diffrn_reflns_limit_h_max 16
_diffrn_reflns_limit_h_min -16
_diffrn_reflns_limit_k_max 16
_diffrn_reflns_limit_k_min -16
_diffrn_reflns_limit_l_max 31
_diffrn_reflns_limit_l_min -31
_diffrn_reflns_number 55659
_diffrn_reflns_point_group_measured_fraction_full 0.994
_diffrn_reflns_point_group_measured_fraction_max 0.992
_diffrn_reflns_theta_full 33.729
_diffrn_reflns_theta_max 33.805
_diffrn_reflns_theta_min 1.021
_diffrn_source 'fine-focus sealed tube'
_exptl_absorpt_coefficient_mu 0.876
_exptl_absorpt_correction_T_max 0.4359
_exptl_absorpt_correction_T_min 0.3741
_exptl_absorpt_correction_type multi-scan
_exptl_absorpt_process_details 'SADABS (Sheldrick, 2012)'
_exptl_crystal_colour colorless
_exptl_crystal_density_diffrn 1.116
_exptl_crystal_description block
_exptl_crystal_F_000 720
_exptl_crystal_size_max 0.26
_exptl_crystal_size_mid 0.16
_exptl_crystal_size_min 0.12
_refine_diff_density_max 1.205
_refine_diff_density_min -1.089
_refine_diff_density_rms 0.111
_refine_ls_extinction_method none
_refine_ls_goodness_of_fit_ref 1.123
_refine_ls_hydrogen_treatment constr
_refine_ls_matrix_type full
_refine_ls_number_parameters 463
_refine_ls_number_reflns 16088
_refine_ls_number_restraints 177
_refine_ls_restrained_S_all 1.126
_refine_ls_R_factor_all 0.0864
_refine_ls_R_factor_gt 0.0675
_refine_ls_shift/su_max 0.002
_refine_ls_shift/su_mean 0.000
_refine_ls_structure_factor_coef Fsqd
_refine_ls_weighting_details 'w=1/[\s^2^(Fo^2^)+(0.0443P)^2^+5.1392P] where P=(Fo^2^+2Fc^2^)/3'
_refine_ls_weighting_scheme calc
_refine_ls_wR_factor_gt 0.1557
_refine_ls_wR_factor_ref 0.1657
_reflns_Friedel_coverage 0.000
_reflns_number_gt 12868
_reflns_number_total 16088
_reflns_threshold_expression 'I > 2\s(I)'
_cod_data_source_file om6b00151_si_002.cif
_cod_data_source_block hannr02
_cod_original_cell_volume 2017.0(12)
_cod_database_code 4088520
_shelx_space_group_comment
; 
The symmetry employed for this shelxl refinement is uniquely defined 
by the following loop, which should always be used as a source of 
symmetry information in preference to the above space-group names. 
They are only intended as comments. 
;
_shelx_estimated_absorpt_t_min 0.804
_shelx_estimated_absorpt_t_max 0.902
_shelxl_version_number 2014-3

loop_
_space_group_symop_operation_xyz
'x, y, z'
'-x, -y, -z'

loop_
_atom_site_label
_atom_site_type_symbol
_atom_site_fract_x
_atom_site_fract_y
_atom_site_fract_z
_atom_site_U_iso_or_equiv
_atom_site_adp_type
_atom_site_occupancy
_atom_site_site_symmetry_order
_atom_site_calc_flag
_atom_site_refinement_flags_posn
_atom_site_refinement_flags_adp
_atom_site_refinement_flags_occupancy
_atom_site_disorder_assembly
_atom_site_disorder_group
Sb1 Sb 0.05288(3) 0.07453(3) 0.19568(2) 0.02212(7) Uani 0.7489(8) 1 d D . P A 1
C1 C 0.2786(4) 0.0222(5) 0.20860(19) 0.0289(8) Uani 0.7489(8) 1 d D . P A 1
H1 H 0.2852 0.0992 0.2279 0.035 Uiso 0.7489(8) 1 calc R U P A 1
C2 C 0.3476(4) -0.1149(5) 0.2584(2) 0.0309(7) Uani 0.7489(8) 1 d D . P A 1
H2 H 0.3302 -0.1893 0.2491 0.037 Uiso 0.7489(8) 1 calc R U P A 1
C3 C 0.4288(5) -0.1439(4) 0.3132(2) 0.0331(8) Uani 0.7489(8) 1 d D . P A 1
H3 H 0.4437 -0.0695 0.3248 0.040 Uiso 0.7489(8) 1 calc R U P A 1
Si1 Si 0.3752(2) -0.0058(2) 0.12876(11) 0.0281(3) Uani 0.7489(8) 1 d D . P A 1
C4 C 0.3274(8) -0.1132(8) 0.0801(3) 0.0580(16) Uani 0.7489(8) 1 d D U P A 1
H4A H 0.2293 -0.0546 0.0598 0.087 Uiso 0.7489(8) 1 calc R U P A 1
H4B H 0.3344 -0.1968 0.1102 0.087 Uiso 0.7489(8) 1 calc R U P A 1
H4C H 0.3934 -0.1447 0.0448 0.087 Uiso 0.7489(8) 1 calc R U P A 1
C5 C 0.3391(7) 0.1643(6) 0.0741(4) 0.0612(18) Uani 0.7489(8) 1 d D U P A 1
H5A H 0.3594 0.2231 0.1001 0.092 Uiso 0.7489(8) 1 calc R U P A 1
H5B H 0.2384 0.2160 0.0569 0.092 Uiso 0.7489(8) 1 calc R U P A 1
H5C H 0.4003 0.1434 0.0364 0.092 Uiso 0.7489(8) 1 calc R U P A 1
C6 C 0.5744(6) -0.1076(8) 0.1522(3) 0.0614(17) Uani 0.7489(8) 1 d D U P A 1
H6A H 0.6261 -0.1192 0.1113 0.092 Uiso 0.7489(8) 1 calc R U P A 1
H6B H 0.5993 -0.2017 0.1779 0.092 Uiso 0.7489(8) 1 calc R U P A 1
H6C H 0.6009 -0.0546 0.1794 0.092 Uiso 0.7489(8) 1 calc R U P A 1
Si2 Si 0.5178(3) -0.3212(2) 0.37045(12) 0.0323(4) Uani 0.7489(8) 1 d D . P A 1
C7 C 0.4675(7) -0.4486(6) 0.3431(3) 0.0461(12) Uani 0.7489(8) 1 d D U P A 1
H7A H 0.3651 -0.4148 0.3475 0.069 Uiso 0.7489(8) 1 calc R U P A 1
H7B H 0.5226 -0.5426 0.3711 0.069 Uiso 0.7489(8) 1 calc R U P A 1
H7C H 0.4881 -0.4560 0.2961 0.069 Uiso 0.7489(8) 1 calc R U P A 1
C8 C 0.4675(7) -0.2969(7) 0.4583(3) 0.0471(13) Uani 0.7489(8) 1 d D . P A 1
H8A H 0.3643 -0.2618 0.4603 0.071 Uiso 0.7489(8) 1 calc R U P A 1
H8B H 0.4925 -0.2277 0.4722 0.071 Uiso 0.7489(8) 1 calc R U P A 1
H8C H 0.5194 -0.3886 0.4885 0.071 Uiso 0.7489(8) 1 calc R U P A 1
C9 C 0.7163(6) -0.3944(7) 0.3689(3) 0.0571(16) Uani 0.7489(8) 1 d D U P A 1
H9A H 0.7434 -0.3272 0.3834 0.086 Uiso 0.7489(8) 1 calc R U P A 1
H9B H 0.7649 -0.4862 0.3993 0.086 Uiso 0.7489(8) 1 calc R U P A 1
H9C H 0.7443 -0.4082 0.3232 0.086 Uiso 0.7489(8) 1 calc R U P A 1
C10 C -0.0198(4) 0.1589(4) 0.28998(16) 0.0269(7) Uani 0.7489(8) 1 d D . P A 1
H10 H -0.1014 0.2577 0.2773 0.032 Uiso 0.7489(8) 1 calc R U P A 1
C11 C 0.0917(6) 0.1700(5) 0.3308(2) 0.0260(9) Uani 0.7489(8) 1 d D . P A 1
H11 H 0.1768 0.0836 0.3461 0.031 Uiso 0.7489(8) 1 calc R U P A 1
C12 C 0.0825(5) 0.2878(5) 0.3472(2) 0.0347(9) Uani 0.7489(8) 1 d D . P A 1
H12 H 0.0015 0.3765 0.3300 0.042 Uiso 0.7489(8) 1 calc R U P A 1
Si3 Si -0.09005(15) 0.0510(2) 0.34428(11) 0.0321(3) Uani 0.7489(8) 1 d D . P A 1
C13 C -0.2366(8) 0.0435(7) 0.2971(4) 0.0503(15) Uani 0.7489(8) 1 d D . P A 1
H13A H -0.2051 0.0160 0.2534 0.075 Uiso 0.7489(8) 1 calc R U P A 1
H13B H -0.3219 0.1375 0.2903 0.075 Uiso 0.7489(8) 1 calc R U P A 1
H13C H -0.2593 -0.0270 0.3228 0.075 Uiso 0.7489(8) 1 calc R U P A 1
C14 C -0.1624(8) 0.1371(6) 0.4200(3) 0.0566(16) Uani 0.7489(8) 1 d D . P A 1
H14A H -0.2041 0.0848 0.4474 0.085 Uiso 0.7489(8) 1 calc R U P A 1
H14B H -0.2362 0.2363 0.4056 0.085 Uiso 0.7489(8) 1 calc R U P A 1
H14C H -0.0846 0.1350 0.4466 0.085 Uiso 0.7489(8) 1 calc R U P A 1
C15 C 0.0554(7) -0.1351(6) 0.3735(3) 0.0438(13) Uani 0.7489(8) 1 d D . P A 1
H15A H 0.0193 -0.1856 0.4059 0.066 Uiso 0.7489(8) 1 calc R U P A 1
H15B H 0.1362 -0.1323 0.3948 0.066 Uiso 0.7489(8) 1 calc R U P A 1
H15C H 0.0871 -0.1850 0.3350 0.066 Uiso 0.7489(8) 1 calc R U P A 1
Si4 Si 0.22386(19) 0.2873(2) 0.40374(10) 0.0378(3) Uani 0.7489(8) 1 d D . P A 1
C16 C 0.3897(8) 0.2397(10) 0.3631(5) 0.083(3) Uani 0.7489(8) 1 d D . P A 1
H16A H 0.3724 0.3107 0.3229 0.125 Uiso 0.7489(8) 1 calc R U P A 1
H16B H 0.4247 0.1455 0.3502 0.125 Uiso 0.7489(8) 1 calc R U P A 1
H16C H 0.4613 0.2374 0.3941 0.125 Uiso 0.7489(8) 1 calc R U P A 1
C17 C 0.1495(7) 0.4670(7) 0.4263(4) 0.0562(14) Uani 0.7489(8) 1 d D . P A 1
H17A H 0.2187 0.4694 0.4570 0.084 Uiso 0.7489(8) 1 calc R U P A 1
H17B H 0.0605 0.4895 0.4482 0.084 Uiso 0.7489(8) 1 calc R U P A 1
H17C H 0.1298 0.5374 0.3857 0.084 Uiso 0.7489(8) 1 calc R U P A 1
C18 C 0.2604(12) 0.1522(10) 0.4810(4) 0.099(3) Uani 0.7489(8) 1 d D . P A 1
H18A H 0.3018 0.0567 0.4689 0.149 Uiso 0.7489(8) 1 calc R U P A 1
H18B H 0.1708 0.1735 0.5021 0.149 Uiso 0.7489(8) 1 calc R U P A 1
H18C H 0.3278 0.1556 0.5125 0.149 Uiso 0.7489(8) 1 calc R U P A 1
C19 C -0.0386(4) 0.2841(4) 0.12973(18) 0.0280(7) Uani 0.7489(8) 1 d D . P A 1
H19 H 0.0078 0.2677 0.0864 0.034 Uiso 0.7489(8) 1 calc R U P A 1
C20 C -0.0092(12) 0.3930(14) 0.1558(3) 0.0305(8) Uani 0.7489(8) 1 d D . P A 1
H20 H -0.0242 0.4032 0.2014 0.037 Uiso 0.7489(8) 1 calc R U P A 1
C21 C 0.0362(5) 0.4754(4) 0.1194(2) 0.0348(8) Uani 0.7489(8) 1 d D . P A 1
H21 H 0.0519 0.4644 0.0738 0.042 Uiso 0.7489(8) 1 calc R U P A 1
Si5 Si -0.23852(16) 0.36757(17) 0.10886(9) 0.0406(3) Uani 0.7489(8) 1 d D . P A 1
C22 C -0.2781(9) 0.2267(9) 0.0851(5) 0.082(3) Uani 0.7489(8) 1 d D . P A 1
H22A H -0.3819 0.2653 0.0784 0.123 Uiso 0.7489(8) 1 calc R U P A 1
H22B H -0.2393 0.1436 0.1211 0.123 Uiso 0.7489(8) 1 calc R U P A 1
H22C H -0.2339 0.1981 0.0435 0.123 Uiso 0.7489(8) 1 calc R U P A 1
C23 C -0.3390(6) 0.4395(7) 0.1811(3) 0.0528(14) Uani 0.7489(8) 1 d D . P A 1
H23A H -0.3145 0.5097 0.1941 0.079 Uiso 0.7489(8) 1 calc R U P A 1
H23B H -0.3141 0.3614 0.2189 0.079 Uiso 0.7489(8) 1 calc R U P A 1
H23C H -0.4419 0.4855 0.1686 0.079 Uiso 0.7489(8) 1 calc R U P A 1
C24 C -0.2915(7) 0.5134(7) 0.0380(3) 0.0584(16) Uani 0.7489(8) 1 d D . P A 1
H24A H -0.3956 0.5616 0.0289 0.088 Uiso 0.7489(8) 1 calc R U P A 1
H24B H -0.2452 0.4751 -0.0018 0.088 Uiso 0.7489(8) 1 calc R U P A 1
H24C H -0.2620 0.5818 0.0487 0.088 Uiso 0.7489(8) 1 calc R U P A 1
Si6 Si 0.07172(18) 0.61259(18) 0.15102(10) 0.0415(3) Uani 0.7489(8) 1 d D . P A 1
C25 C 0.2624(8) 0.5562(10) 0.1648(5) 0.080(2) Uani 0.7489(8) 1 d D . P A 1
H25A H 0.3095 0.4631 0.1942 0.120 Uiso 0.7489(8) 1 calc R U P A 1
H25B H 0.2738 0.6266 0.1859 0.120 Uiso 0.7489(8) 1 calc R U P A 1
H25C H 0.3058 0.5486 0.1217 0.120 Uiso 0.7489(8) 1 calc R U P A 1
C26 C -0.0216(8) 0.6600(7) 0.2303(3) 0.0503(14) Uani 0.7489(8) 1 d D . P A 1
H26A H 0.0247 0.5782 0.2667 0.075 Uiso 0.7489(8) 1 calc R U P A 1
H26B H -0.1222 0.6848 0.2229 0.075 Uiso 0.7489(8) 1 calc R U P A 1
H26C H -0.0157 0.7417 0.2425 0.075 Uiso 0.7489(8) 1 calc R U P A 1
C27 C -0.0129(9) 0.7792(6) 0.0840(3) 0.0620(17) Uani 0.7489(8) 1 d D . P A 1
H27A H 0.0011 0.8547 0.0984 0.093 Uiso 0.7489(8) 1 calc R U P A 1
H27B H -0.1155 0.8115 0.0771 0.093 Uiso 0.7489(8) 1 calc R U P A 1
H27C H 0.0322 0.7570 0.0418 0.093 Uiso 0.7489(8) 1 calc R U P A 1
Sb1' Sb 0.27595(12) 0.25373(11) 0.23704(5) 0.0414(3) Uani 0.2511(8) 1 d D . P A 5
C1' C 0.2948(13) 0.0593(8) 0.2055(5) 0.0289(8) Uani 0.2511(8) 1 d D . P A 5
H1' H 0.1998 0.0623 0.2010 0.035 Uiso 0.2511(8) 1 calc R U P A 5
C2' C 0.3890(13) -0.0505(12) 0.2642(6) 0.0309(7) Uani 0.2511(8) 1 d D . P A 5
H2' H 0.4643 -0.0369 0.2805 0.037 Uiso 0.2511(8) 1 calc R U P A 5
C3' C 0.3811(12) -0.1628(11) 0.2960(6) 0.0331(8) Uani 0.2511(8) 1 d D . P A 5
H3' H 0.3029 -0.1776 0.2854 0.040 Uiso 0.2511(8) 1 calc R U P A 5
Si1' Si 0.3965(8) 0.0141(8) 0.1280(4) 0.0281(3) Uani 0.2511(8) 1 d D . P A 5
C4' C 0.469(2) -0.1808(14) 0.1281(9) 0.059(5) Uani 0.2511(8) 1 d D U P A 5
H4D H 0.3900 -0.2031 0.1277 0.088 Uiso 0.2511(8) 1 calc R U P A 5
H4E H 0.5222 -0.2067 0.0882 0.088 Uiso 0.2511(8) 1 calc R U P A 5
H4F H 0.5333 -0.2350 0.1685 0.088 Uiso 0.2511(8) 1 calc R U P A 5
C5' C 0.2700(19) 0.110(2) 0.0527(9) 0.066(5) Uani 0.2511(8) 1 d D U P A 5
H5D H 0.1952 0.0816 0.0537 0.099 Uiso 0.2511(8) 1 calc R U P A 5
H5E H 0.2261 0.2135 0.0522 0.099 Uiso 0.2511(8) 1 calc R U P A 5
H5F H 0.3217 0.0869 0.0122 0.099 Uiso 0.2511(8) 1 calc R U P A 5
C6' C 0.540(2) 0.064(3) 0.1287(13) 0.083(7) Uani 0.2511(8) 1 d D U P A 5
H6D H 0.6045 0.0113 0.1690 0.125 Uiso 0.2511(8) 1 calc R U P A 5
H6E H 0.5931 0.0401 0.0888 0.125 Uiso 0.2511(8) 1 calc R U P A 5
H6F H 0.4974 0.1666 0.1288 0.125 Uiso 0.2511(8) 1 calc R U P A 5
Si2' Si 0.5260(9) -0.2938(8) 0.3627(4) 0.0323(4) Uani 0.2511(8) 1 d D . P A 5
C7' C 0.600(3) -0.4688(18) 0.3323(11) 0.078(6) Uani 0.2511(8) 1 d D U P A 5
H7D H 0.5220 -0.4881 0.3220 0.118 Uiso 0.2511(8) 1 calc R U P A 5
H7E H 0.6502 -0.4651 0.2918 0.118 Uiso 0.2511(8) 1 calc R U P A 5
H7F H 0.6675 -0.5449 0.3672 0.118 Uiso 0.2511(8) 1 calc R U P A 5
C8' C 0.4338(19) -0.313(2) 0.4405(8) 0.0471(13) Uani 0.2511(8) 1 d D . P A 5
H8D H 0.3571 -0.3334 0.4292 0.071 Uiso 0.2511(8) 1 calc R U P A 5
H8E H 0.5032 -0.3909 0.4740 0.071 Uiso 0.2511(8) 1 calc R U P A 5
H8F H 0.3932 -0.2235 0.4588 0.071 Uiso 0.2511(8) 1 calc R U P A 5
C9' C 0.670(2) -0.255(3) 0.3822(10) 0.066(5) Uani 0.2511(8) 1 d D U P A 5
H9D H 0.6295 -0.1632 0.3981 0.099 Uiso 0.2511(8) 1 calc R U P A 5
H9E H 0.7375 -0.3305 0.4173 0.099 Uiso 0.2511(8) 1 calc R U P A 5
H9F H 0.7202 -0.2507 0.3418 0.099 Uiso 0.2511(8) 1 calc R U P A 5
C10' C 0.1233(10) 0.2741(13) 0.3145(4) 0.0347(9) Uani 0.2511(8) 1 d D . P A 5
H10' H 0.0377 0.3693 0.2996 0.042 Uiso 0.2511(8) 1 calc R U P A 5
C11' C 0.0677(14) 0.1679(17) 0.3195(11) 0.0260(9) Uani 0.2511(8) 1 d D . P A 5
H11' H 0.1381 0.0704 0.3241 0.031 Uiso 0.2511(8) 1 calc R U P A 5
C12' C -0.0662(11) 0.1940(10) 0.3182(6) 0.0269(7) Uani 0.2511(8) 1 d D . P A 5
H12' H -0.1375 0.2897 0.3031 0.032 Uiso 0.2511(8) 1 calc R U P A 5
Si3' Si 0.1857(7) 0.2839(8) 0.4002(4) 0.0378(3) Uani 0.2511(8) 1 d D . P A 5
C13' C 0.3687(17) 0.1188(16) 0.4270(11) 0.0562(14) Uani 0.2511(8) 1 d D . P A 5
H13D H 0.4350 0.1130 0.3922 0.084 Uiso 0.2511(8) 1 calc R U P A 5
H13E H 0.4067 0.1266 0.4693 0.084 Uiso 0.2511(8) 1 calc R U P A 5
H13F H 0.3577 0.0327 0.4331 0.084 Uiso 0.2511(8) 1 calc R U P A 5
C14' C 0.222(3) 0.441(2) 0.3907(14) 0.099(3) Uani 0.2511(8) 1 d D . P A 5
H14D H 0.2887 0.4316 0.3560 0.149 Uiso 0.2511(8) 1 calc R U P A 5
H14E H 0.1317 0.5294 0.3778 0.149 Uiso 0.2511(8) 1 calc R U P A 5
H14F H 0.2630 0.4426 0.4334 0.149 Uiso 0.2511(8) 1 calc R U P A 5
C15' C 0.061(2) 0.296(3) 0.4646(12) 0.083(3) Uani 0.2511(8) 1 d D . P A 5
H15D H 0.0440 0.2137 0.4685 0.125 Uiso 0.2511(8) 1 calc R U P A 5
H15E H 0.1014 0.2973 0.5076 0.125 Uiso 0.2511(8) 1 calc R U P A 5
H15F H -0.0300 0.3842 0.4520 0.125 Uiso 0.2511(8) 1 calc R U P A 5
Si4' Si -0.1300(6) 0.0584(8) 0.3438(4) 0.0321(3) Uani 0.2511(8) 1 d D . P A 5
C16' C -0.266(2) 0.085(3) 0.2823(12) 0.0503(15) Uani 0.2511(8) 1 d D . P A 5
H16D H -0.2250 0.0673 0.2391 0.075 Uiso 0.2511(8) 1 calc R U P A 5
H16E H -0.3041 0.0193 0.2969 0.075 Uiso 0.2511(8) 1 calc R U P A 5
H16F H -0.3441 0.1837 0.2775 0.075 Uiso 0.2511(8) 1 calc R U P A 5
C17' C -0.212(2) 0.0931(19) 0.4248(8) 0.0566(16) Uani 0.2511(8) 1 d D . P A 5
H17D H -0.1388 0.0790 0.4588 0.085 Uiso 0.2511(8) 1 calc R U P A 5
H17E H -0.2894 0.1916 0.4194 0.085 Uiso 0.2511(8) 1 calc R U P A 5
H17F H -0.2494 0.0271 0.4389 0.085 Uiso 0.2511(8) 1 calc R U P A 5
C18' C 0.029(2) -0.1207(18) 0.3503(9) 0.0438(13) Uani 0.2511(8) 1 d D . P A 5
H18D H 0.0998 -0.1307 0.3842 0.066 Uiso 0.2511(8) 1 calc R U P A 5
H18E H -0.0001 -0.1942 0.3635 0.066 Uiso 0.2511(8) 1 calc R U P A 5
H18F H 0.0703 -0.1317 0.3068 0.066 Uiso 0.2511(8) 1 calc R U P A 5
C19' C 0.1148(11) 0.4155(7) 0.1584(5) 0.0348(8) Uani 0.2511(8) 1 d D . P A 5
H19' H 0.1642 0.4012 0.1157 0.042 Uiso 0.2511(8) 1 calc R U P A 5
C20' C -0.010(3) 0.389(5) 0.1477(9) 0.0305(8) Uani 0.2511(8) 1 d D . P A 5
H20' H -0.0521 0.3758 0.1881 0.037 Uiso 0.2511(8) 1 calc R U P A 5
C21' C -0.0742(10) 0.3790(13) 0.0942(6) 0.0280(7) Uani 0.2511(8) 1 d D . P A 5
H21' H -0.0394 0.3986 0.0527 0.034 Uiso 0.2511(8) 1 calc R U P A 5
Si5' Si 0.0248(6) 0.6173(6) 0.1581(3) 0.0415(3) Uani 0.2511(8) 1 d D . P A 5
C22' C 0.196(2) 0.621(3) 0.1802(15) 0.080(2) Uani 0.2511(8) 1 d D . P A 5
H22D H 0.2379 0.5606 0.2239 0.120 Uiso 0.2511(8) 1 calc R U P A 5
H22E H 0.2632 0.5839 0.1459 0.120 Uiso 0.2511(8) 1 calc R U P A 5
H22F H 0.1739 0.7188 0.1822 0.120 Uiso 0.2511(8) 1 calc R U P A 5
C23' C -0.092(2) 0.668(2) 0.2280(8) 0.0503(14) Uani 0.2511(8) 1 d D . P A 5
H23D H -0.0413 0.6036 0.2696 0.075 Uiso 0.2511(8) 1 calc R U P A 5
H23E H -0.1195 0.7663 0.2327 0.075 Uiso 0.2511(8) 1 calc R U P A 5
H23F H -0.1787 0.6606 0.2186 0.075 Uiso 0.2511(8) 1 calc R U P A 5
C24' C -0.053(2) 0.7230(19) 0.0806(8) 0.0620(17) Uani 0.2511(8) 1 d D . P A 5
H24D H 0.0160 0.6895 0.0464 0.093 Uiso 0.2511(8) 1 calc R U P A 5
H24E H -0.1383 0.7167 0.0688 0.093 Uiso 0.2511(8) 1 calc R U P A 5
H24F H -0.0791 0.8224 0.0829 0.093 Uiso 0.2511(8) 1 calc R U P A 5
Si6' Si -0.2249(5) 0.3320(6) 0.0871(3) 0.0406(3) Uani 0.2511(8) 1 d D . P A 5
C25' C -0.188(3) 0.1628(19) 0.0614(14) 0.082(3) Uani 0.2511(8) 1 d D . P A 5
H25D H -0.1227 0.1441 0.0253 0.123 Uiso 0.2511(8) 1 calc R U P A 5
H25E H -0.1432 0.0853 0.0998 0.123 Uiso 0.2511(8) 1 calc R U P A 5
H25F H -0.2774 0.1687 0.0456 0.123 Uiso 0.2511(8) 1 calc R U P A 5
C26' C -0.3509(17) 0.375(2) 0.1573(8) 0.0528(14) Uani 0.2511(8) 1 d D . P A 5
H26D H -0.3685 0.4655 0.1698 0.079 Uiso 0.2511(8) 1 calc R U P A 5
H26E H -0.4417 0.3818 0.1421 0.079 Uiso 0.2511(8) 1 calc R U P A 5
H26F H -0.3075 0.2985 0.1963 0.079 Uiso 0.2511(8) 1 calc R U P A 5
C27' C -0.340(2) 0.480(2) 0.0110(8) 0.0584(16) Uani 0.2511(8) 1 d D . P A 5
H27D H -0.3633 0.5741 0.0215 0.088 Uiso 0.2511(8) 1 calc R U P A 5
H27E H -0.2847 0.4640 -0.0289 0.088 Uiso 0.2511(8) 1 calc R U P A 5
H27F H -0.4279 0.4759 0.0024 0.088 Uiso 0.2511(8) 1 calc R U P A 5

loop_
_atom_site_aniso_label
_atom_site_aniso_U_11
_atom_site_aniso_U_22
_atom_site_aniso_U_33
_atom_site_aniso_U_23
_atom_site_aniso_U_13
_atom_site_aniso_U_12
Sb1 0.02142(11) 0.01986(10) 0.02339(11) -0.00571(8) 0.00281(8) -0.00793(8)
C1 0.0280(17) 0.031(2) 0.0279(15) -0.0095(16) 0.0071(13) -0.0130(15)
C2 0.0274(18) 0.0327(19) 0.0302(18) -0.0079(15) 0.0033(14) -0.0118(15)
C3 0.028(2) 0.0303(18) 0.037(2) -0.0115(16) 0.0005(16) -0.0092(15)
Si1 0.0236(8) 0.0290(8) 0.0300(4) -0.0050(5) 0.0067(5) -0.0113(4)
C4 0.067(4) 0.073(4) 0.054(3) -0.036(3) 0.030(3) -0.042(3)
C5 0.054(3) 0.039(3) 0.069(4) 0.011(3) 0.021(3) -0.011(3)
C6 0.031(2) 0.070(4) 0.060(4) -0.011(3) 0.014(2) -0.006(3)
Si2 0.0312(6) 0.0261(10) 0.0352(8) -0.0043(7) 0.0041(5) -0.0105(6)
C7 0.059(3) 0.040(3) 0.041(3) -0.011(2) 0.009(2) -0.024(2)
C8 0.051(3) 0.050(3) 0.030(3) -0.012(2) -0.003(2) -0.015(2)
C9 0.033(3) 0.056(3) 0.063(4) 0.005(3) 0.001(2) -0.010(2)
C10 0.0269(17) 0.0209(15) 0.0264(17) -0.0053(12) 0.0073(13) -0.0059(13)
C11 0.030(2) 0.0251(13) 0.019(2) -0.0077(14) -0.0004(16) -0.0087(15)
C12 0.040(2) 0.0269(17) 0.034(2) -0.0097(16) 0.0000(16) -0.0114(17)
Si3 0.0275(9) 0.0326(5) 0.0364(5) -0.0041(4) 0.0113(8) -0.0152(8)
C13 0.037(4) 0.047(4) 0.065(5) -0.003(3) 0.007(3) -0.020(3)
C14 0.078(4) 0.044(3) 0.049(3) -0.013(2) 0.036(3) -0.029(3)
C15 0.053(3) 0.027(2) 0.040(3) 0.010(2) -0.001(3) -0.014(2)
Si4 0.0367(10) 0.0376(6) 0.0420(6) -0.0078(5) -0.0067(7) -0.0196(7)
C16 0.054(4) 0.093(6) 0.123(7) -0.069(5) 0.021(4) -0.037(4)
C17 0.054(3) 0.047(3) 0.069(4) -0.021(3) -0.005(3) -0.022(3)
C18 0.147(9) 0.097(6) 0.081(6) 0.028(5) -0.048(6) -0.092(7)
C19 0.0268(17) 0.0281(16) 0.0242(16) -0.0032(13) 0.0016(13) -0.0095(14)
C20 0.0379(16) 0.0236(16) 0.0215(19) -0.004(2) 0.0035(18) -0.0078(12)
C21 0.039(2) 0.0302(19) 0.033(2) -0.0045(15) 0.0037(16) -0.0147(17)
Si5 0.0311(6) 0.0367(8) 0.0492(10) -0.0117(6) -0.0043(6) -0.0109(6)
C22 0.063(5) 0.063(5) 0.117(7) -0.009(4) -0.027(5) -0.029(4)
C23 0.032(2) 0.059(4) 0.056(3) -0.002(3) 0.002(2) -0.014(2)
C24 0.043(3) 0.062(4) 0.044(3) 0.010(3) -0.009(2) -0.009(3)
Si6 0.0395(9) 0.0389(6) 0.0591(9) -0.0154(6) 0.0146(8) -0.0273(7)
C25 0.053(4) 0.092(7) 0.100(6) -0.019(5) 0.002(4) -0.039(5)
C26 0.070(4) 0.045(3) 0.048(3) -0.014(2) -0.002(3) -0.035(3)
C27 0.093(5) 0.040(3) 0.057(3) -0.011(3) 0.016(3) -0.034(3)
Sb1' 0.0450(6) 0.0399(5) 0.0357(5) -0.0065(4) -0.0046(4) -0.0172(4)
C1' 0.0280(17) 0.031(2) 0.0279(15) -0.0095(16) 0.0071(13) -0.0130(15)
C2' 0.0274(18) 0.0327(19) 0.0302(18) -0.0079(15) 0.0033(14) -0.0118(15)
C3' 0.028(2) 0.0303(18) 0.037(2) -0.0115(16) 0.0005(16) -0.0092(15)
Si1' 0.0236(8) 0.0290(8) 0.0300(4) -0.0050(5) 0.0067(5) -0.0113(4)
C4' 0.067(11) 0.040(8) 0.051(9) -0.016(7) 0.024(8) -0.009(8)
C5' 0.044(10) 0.071(13) 0.066(12) -0.012(10) 0.000(9) -0.014(9)
C6' 0.086(15) 0.096(16) 0.091(16) -0.053(14) 0.023(13) -0.053(13)
Si2' 0.0312(6) 0.0261(10) 0.0352(8) -0.0043(7) 0.0041(5) -0.0105(6)
C7' 0.093(13) 0.039(8) 0.071(12) -0.012(8) -0.011(11) -0.005(9)
C8' 0.051(3) 0.050(3) 0.030(3) -0.012(2) -0.003(2) -0.015(2)
C9' 0.053(9) 0.091(12) 0.049(9) -0.020(9) -0.003(8) -0.028(9)
C10' 0.040(2) 0.0269(17) 0.034(2) -0.0097(16) 0.0000(16) -0.0114(17)
C11' 0.030(2) 0.0251(13) 0.019(2) -0.0077(14) -0.0004(16) -0.0087(15)
C12' 0.0269(17) 0.0209(15) 0.0264(17) -0.0053(12) 0.0073(13) -0.0059(13)
Si3' 0.0367(10) 0.0376(6) 0.0420(6) -0.0078(5) -0.0067(7) -0.0196(7)
C13' 0.054(3) 0.047(3) 0.069(4) -0.021(3) -0.005(3) -0.022(3)
C14' 0.147(9) 0.097(6) 0.081(6) 0.028(5) -0.048(6) -0.092(7)
C15' 0.054(4) 0.093(6) 0.123(7) -0.069(5) 0.021(4) -0.037(4)
Si4' 0.0275(9) 0.0326(5) 0.0364(5) -0.0041(4) 0.0113(8) -0.0152(8)
C16' 0.037(4) 0.047(4) 0.065(5) -0.003(3) 0.007(3) -0.020(3)
C17' 0.078(4) 0.044(3) 0.049(3) -0.013(2) 0.036(3) -0.029(3)
C18' 0.053(3) 0.027(2) 0.040(3) 0.010(2) -0.001(3) -0.014(2)
C19' 0.039(2) 0.0302(19) 0.033(2) -0.0045(15) 0.0037(16) -0.0147(17)
C20' 0.0379(16) 0.0236(16) 0.0215(19) -0.004(2) 0.0035(18) -0.0078(12)
C21' 0.0268(17) 0.0281(16) 0.0242(16) -0.0032(13) 0.0016(13) -0.0095(14)
Si5' 0.0395(9) 0.0389(6) 0.0591(9) -0.0154(6) 0.0146(8) -0.0273(7)
C22' 0.053(4) 0.092(7) 0.100(6) -0.019(5) 0.002(4) -0.039(5)
C23' 0.070(4) 0.045(3) 0.048(3) -0.014(2) -0.002(3) -0.035(3)
C24' 0.093(5) 0.040(3) 0.057(3) -0.011(3) 0.016(3) -0.034(3)
Si6' 0.0311(6) 0.0367(8) 0.0492(10) -0.0117(6) -0.0043(6) -0.0109(6)
C25' 0.063(5) 0.063(5) 0.117(7) -0.009(4) -0.027(5) -0.029(4)
C26' 0.032(2) 0.059(4) 0.056(3) -0.002(3) 0.002(2) -0.014(2)
C27' 0.043(3) 0.062(4) 0.044(3) 0.010(3) -0.009(2) -0.009(3)

loop_
_atom_type_symbol
_atom_type_description
_atom_type_scat_dispersion_real
_atom_type_scat_dispersion_imag
_atom_type_scat_source
C C 0.0033 0.0016 'International Tables Vol C Tables 4.2.6.8 and 6.1.1.4'
H H 0.0000 0.0000 'International Tables Vol C Tables 4.2.6.8 and 6.1.1.4'
Si Si 0.0817 0.0704 'International Tables Vol C Tables 4.2.6.8 and 6.1.1.4'
Sb Sb -0.5866 1.5461 'International Tables Vol C Tables 4.2.6.8 and 6.1.1.4'

loop_
_geom_angle_atom_site_label_1
_geom_angle_atom_site_label_2
_geom_angle_atom_site_label_3
_geom_angle
C1 Sb1 C19 101.33(14)
C1 Sb1 C10 98.55(15)
C19 Sb1 C10 96.08(14)
C2 C1 Si1 109.2(3)
C2 C1 Sb1 105.0(2)
Si1 C1 Sb1 114.09(19)
C2 C1 H1 109.5
Si1 C1 H1 109.5
Sb1 C1 H1 109.5
C3 C2 C1 127.9(4)
C3 C2 H2 116.1
C1 C2 H2 116.1
C2 C3 Si2 125.0(4)
C2 C3 H3 117.5
Si2 C3 H3 117.5
C5 Si1 C4 109.3(4)
C5 Si1 C6 106.8(3)
C4 Si1 C6 108.3(3)
C5 Si1 C1 113.1(3)
C4 Si1 C1 110.7(2)
C6 Si1 C1 108.4(3)
Si1 C4 H4A 109.5
Si1 C4 H4B 109.5
H4A C4 H4B 109.5
Si1 C4 H4C 109.5
H4A C4 H4C 109.5
H4B C4 H4C 109.5
Si1 C5 H5A 109.5
Si1 C5 H5B 109.5
H5A C5 H5B 109.5
Si1 C5 H5C 109.5
H5A C5 H5C 109.5
H5B C5 H5C 109.5
Si1 C6 H6A 109.5
Si1 C6 H6B 109.5
H6A C6 H6B 109.5
Si1 C6 H6C 109.5
H6A C6 H6C 109.5
H6B C6 H6C 109.5
C7 Si2 C8 109.8(3)
C7 Si2 C9 109.2(3)
C8 Si2 C9 108.5(3)
C7 Si2 C3 111.3(3)
C8 Si2 C3 109.8(3)
C9 Si2 C3 108.1(3)
Si2 C7 H7A 109.5
Si2 C7 H7B 109.5
H7A C7 H7B 109.5
Si2 C7 H7C 109.5
H7A C7 H7C 109.5
H7B C7 H7C 109.5
Si2 C8 H8A 109.5
Si2 C8 H8B 109.5
H8A C8 H8B 109.5
Si2 C8 H8C 109.5
H8A C8 H8C 109.5
H8B C8 H8C 109.5
Si2 C9 H9A 109.5
Si2 C9 H9B 109.5
H9A C9 H9B 109.5
Si2 C9 H9C 109.5
H9A C9 H9C 109.5
H9B C9 H9C 109.5
C11 C10 Si3 109.2(3)
C11 C10 Sb1 114.6(3)
Si3 C10 Sb1 111.29(18)
C11 C10 H10 107.1
Si3 C10 H10 107.1
Sb1 C10 H10 107.1
C12 C11 C10 126.5(4)
C12 C11 H11 116.8
C10 C11 H11 116.8
C11 C12 Si4 122.8(3)
C11 C12 H12 118.6
Si4 C12 H12 118.6
C15 Si3 C13 108.7(3)
C15 Si3 C14 108.4(3)
C13 Si3 C14 109.2(4)
C15 Si3 C10 111.0(2)
C13 Si3 C10 110.7(3)
C14 Si3 C10 108.8(2)
Si3 C13 H13A 109.5
Si3 C13 H13B 109.5
H13A C13 H13B 109.5
Si3 C13 H13C 109.5
H13A C13 H13C 109.5
H13B C13 H13C 109.5
Si3 C14 H14A 109.5
Si3 C14 H14B 109.5
H14A C14 H14B 109.5
Si3 C14 H14C 109.5
H14A C14 H14C 109.5
H14B C14 H14C 109.5
Si3 C15 H15A 109.5
Si3 C15 H15B 109.5
H15A C15 H15B 109.5
Si3 C15 H15C 109.5
H15A C15 H15C 109.5
H15B C15 H15C 109.5
C16 Si4 C17 111.3(4)
C16 Si4 C18 108.6(5)
C17 Si4 C18 109.8(4)
C16 Si4 C12 111.6(3)
C17 Si4 C12 107.3(3)
C18 Si4 C12 108.2(3)
Si4 C16 H16A 109.5
Si4 C16 H16B 109.5
H16A C16 H16B 109.5
Si4 C16 H16C 109.5
H16A C16 H16C 109.5
H16B C16 H16C 109.5
Si4 C17 H17A 109.5
Si4 C17 H17B 109.5
H17A C17 H17B 109.5
Si4 C17 H17C 109.5
H17A C17 H17C 109.5
H17B C17 H17C 109.5
Si4 C18 H18A 109.5
Si4 C18 H18B 109.5
H18A C18 H18B 109.5
Si4 C18 H18C 109.5
H18A C18 H18C 109.5
H18B C18 H18C 109.5
C20 C19 Si5 108.1(5)
C20 C19 Sb1 114.4(5)
Si5 C19 Sb1 113.61(18)
C20 C19 H19 106.7
Si5 C19 H19 106.7
Sb1 C19 H19 106.7
C21 C20 C19 124.8(5)
C21 C20 H20 117.6
C19 C20 H20 117.6
C20 C21 Si6 125.2(4)
C20 C21 H21 117.4
Si6 C21 H21 117.4
C24 Si5 C23 108.8(3)
C24 Si5 C22 109.6(4)
C23 Si5 C22 110.3(4)
C24 Si5 C19 108.9(3)
C23 Si5 C19 110.9(2)
C22 Si5 C19 108.3(3)
Si5 C22 H22A 109.5
Si5 C22 H22B 109.5
H22A C22 H22B 109.5
Si5 C22 H22C 109.5
H22A C22 H22C 109.5
H22B C22 H22C 109.5
Si5 C23 H23A 109.5
Si5 C23 H23B 109.5
H23A C23 H23B 109.5
Si5 C23 H23C 109.5
H23A C23 H23C 109.5
H23B C23 H23C 109.5
Si5 C24 H24A 109.5
Si5 C24 H24B 109.5
H24A C24 H24B 109.5
Si5 C24 H24C 109.5
H24A C24 H24C 109.5
H24B C24 H24C 109.5
C25 Si6 C26 110.4(4)
C25 Si6 C21 113.4(3)
C26 Si6 C21 109.9(2)
C25 Si6 C27 109.0(4)
C26 Si6 C27 107.7(3)
C21 Si6 C27 106.2(3)
Si6 C25 H25A 109.5
Si6 C25 H25B 109.5
H25A C25 H25B 109.5
Si6 C25 H25C 109.5
H25A C25 H25C 109.5
H25B C25 H25C 109.5
Si6 C26 H26A 109.5
Si6 C26 H26B 109.5
H26A C26 H26B 109.5
Si6 C26 H26C 109.5
H26A C26 H26C 109.5
H26B C26 H26C 109.5
Si6 C27 H27A 109.5
Si6 C27 H27B 109.5
H27A C27 H27B 109.5
Si6 C27 H27C 109.5
H27A C27 H27C 109.5
H27B C27 H27C 109.5
C1' Sb1' C10' 97.8(4)
C1' Sb1' C19' 99.2(4)
C10' Sb1' C19' 95.7(5)
C2' C1' Si1' 107.2(8)
C2' C1' Sb1' 99.6(6)
Si1' C1' Sb1' 113.4(5)
C2' C1' H1' 112.0
Si1' C1' H1' 112.0
Sb1' C1' H1' 112.0
C3' C2' C1' 129.0(10)
C3' C2' H2' 115.5
C1' C2' H2' 115.5
C2' C3' Si2' 119.8(9)
C2' C3' H3' 120.1
Si2' C3' H3' 120.1
C6' Si1' C5' 111.5(12)
C6' Si1' C4' 111.9(10)
C5' Si1' C4' 107.3(10)
C6' Si1' C1' 109.1(9)
C5' Si1' C1' 108.9(8)
C4' Si1' C1' 108.0(6)
Si1' C4' H4D 109.5
Si1' C4' H4E 109.5
H4D C4' H4E 109.5
Si1' C4' H4F 109.5
H4D C4' H4F 109.5
H4E C4' H4F 109.5
Si1' C5' H5D 109.5
Si1' C5' H5E 109.5
H5D C5' H5E 109.5
Si1' C5' H5F 109.5
H5D C5' H5F 109.5
H5E C5' H5F 109.5
Si1' C6' H6D 109.5
Si1' C6' H6E 109.5
H6D C6' H6E 109.5
Si1' C6' H6F 109.5
H6D C6' H6F 109.5
H6E C6' H6F 109.5
C9' Si2' C7' 110.4(11)
C9' Si2' C8' 110.5(9)
C7' Si2' C8' 106.0(10)
C9' Si2' C3' 117.6(9)
C7' Si2' C3' 104.7(9)
C8' Si2' C3' 106.9(8)
Si2' C7' H7D 109.5
Si2' C7' H7E 109.5
H7D C7' H7E 109.5
Si2' C7' H7F 109.5
H7D C7' H7F 109.5
H7E C7' H7F 109.5
Si2' C8' H8D 109.5
Si2' C8' H8E 109.5
H8D C8' H8E 109.5
Si2' C8' H8F 109.5
H8D C8' H8F 109.5
H8E C8' H8F 109.5
Si2' C9' H9D 109.5
Si2' C9' H9E 109.5
H9D C9' H9E 109.5
Si2' C9' H9F 109.5
H9D C9' H9F 109.5
H9E C9' H9F 109.5
C11' C10' Si3' 111.2(9)
C11' C10' Sb1' 115.0(9)
Si3' C10' Sb1' 114.2(5)
C11' C10' H10' 105.1
Si3' C10' H10' 105.1
Sb1' C10' H10' 105.1
C12' C11' C10' 128.0(12)
C12' C11' H11' 116.0
C10' C11' H11' 116.0
C11' C12' Si4' 126.0(9)
C11' C12' H12' 117.0
Si4' C12' H12' 117.0
C15' Si3' C14' 111.1(12)
C15' Si3' C10' 114.0(8)
C14' Si3' C10' 107.8(9)
C15' Si3' C13' 110.0(11)
C14' Si3' C13' 105.1(10)
C10' Si3' C13' 108.4(8)
Si3' C13' H13D 109.5
Si3' C13' H13E 109.5
H13D C13' H13E 109.5
Si3' C13' H13F 109.5
H13D C13' H13F 109.5
H13E C13' H13F 109.5
Si3' C14' H14D 109.5
Si3' C14' H14E 109.5
H14D C14' H14E 109.5
Si3' C14' H14F 109.5
H14D C14' H14F 109.5
H14E C14' H14F 109.5
Si3' C15' H15D 109.5
Si3' C15' H15E 109.5
H15D C15' H15E 109.5
Si3' C15' H15F 109.5
H15D C15' H15F 109.5
H15E C15' H15F 109.5
C16' Si4' C17' 108.4(11)
C16' Si4' C18' 112.2(11)
C17' Si4' C18' 112.8(9)
C16' Si4' C12' 109.3(10)
C17' Si4' C12' 107.0(8)
C18' Si4' C12' 107.0(9)
Si4' C16' H16D 109.5
Si4' C16' H16E 109.5
H16D C16' H16E 109.5
Si4' C16' H16F 109.5
H16D C16' H16F 109.5
H16E C16' H16F 109.5
Si4' C17' H17D 109.5
Si4' C17' H17E 109.5
H17D C17' H17E 109.5
Si4' C17' H17F 109.5
H17D C17' H17F 109.5
H17E C17' H17F 109.5
Si4' C18' H18D 109.5
Si4' C18' H18E 109.5
H18D C18' H18E 109.5
Si4' C18' H18F 109.5
H18D C18' H18F 109.5
H18E C18' H18F 109.5
C20' C19' Si5' 103.3(17)
C20' C19' Sb1' 112.6(15)
Si5' C19' Sb1' 124.1(5)
C20' C19' H19' 105.1
Si5' C19' H19' 105.1
Sb1' C19' H19' 105.1
C21' C20' C19' 133.8(15)
C21' C20' H20' 113.1
C19' C20' H20' 113.1
C20' C21' Si6' 130.4(10)
C20' C21' H21' 114.8
Si6' C21' H21' 114.8
C24' Si5' C23' 114.5(10)
C24' Si5' C22' 110.4(11)
C23' Si5' C22' 108.4(10)
C24' Si5' C19' 115.0(7)
C23' Si5' C19' 111.4(8)
C22' Si5' C19' 95.3(10)
Si5' C22' H22D 109.5
Si5' C22' H22E 109.5
H22D C22' H22E 109.5
Si5' C22' H22F 109.5
H22D C22' H22F 109.5
H22E C22' H22F 109.5
Si5' C23' H23D 109.5
Si5' C23' H23E 109.5
H23D C23' H23E 109.5
Si5' C23' H23F 109.5
H23D C23' H23F 109.5
H23E C23' H23F 109.5
Si5' C24' H24D 109.5
Si5' C24' H24E 109.5
H24D C24' H24E 109.5
Si5' C24' H24F 109.5
H24D C24' H24F 109.5
H24E C24' H24F 109.5
C25' Si6' C26' 111.5(11)
C25' Si6' C21' 119.9(9)
C26' Si6' C21' 115.3(8)
C25' Si6' C27' 105.3(10)
C26' Si6' C27' 103.3(8)
C21' Si6' C27' 98.5(8)
Si6' C25' H25D 109.5
Si6' C25' H25E 109.5
H25D C25' H25E 109.5
Si6' C25' H25F 109.5
H25D C25' H25F 109.5
H25E C25' H25F 109.5
Si6' C26' H26D 109.5
Si6' C26' H26E 109.5
H26D C26' H26E 109.5
Si6' C26' H26F 109.5
H26D C26' H26F 109.5
H26E C26' H26F 109.5
Si6' C27' H27D 109.5
Si6' C27' H27E 109.5
H27D C27' H27E 109.5
Si6' C27' H27F 109.5
H27D C27' H27F 109.5
H27E C27' H27F 109.5

loop_
_geom_bond_atom_site_label_1
_geom_bond_atom_site_label_2
_geom_bond_distance
Sb1 C1 2.200(3)
Sb1 C19 2.205(3)
Sb1 C10 2.214(3)
C1 C2 1.508(5)
C1 Si1 1.893(4)
C1 H1 1.0000
C2 C3 1.315(5)
C2 H2 0.9500
C3 Si2 1.878(4)
C3 H3 0.9500
Si1 C5 1.861(6)
Si1 C4 1.867(6)
Si1 C6 1.891(6)
C4 H4A 0.9800
C4 H4B 0.9800
C4 H4C 0.9800
C5 H5A 0.9800
C5 H5B 0.9800
C5 H5C 0.9800
C6 H6A 0.9800
C6 H6B 0.9800
C6 H6C 0.9800
Si2 C7 1.848(6)
Si2 C8 1.873(5)
Si2 C9 1.875(6)
C7 H7A 0.9800
C7 H7B 0.9800
C7 H7C 0.9800
C8 H8A 0.9800
C8 H8B 0.9800
C8 H8C 0.9800
C9 H9A 0.9800
C9 H9B 0.9800
C9 H9C 0.9800
C10 C11 1.510(5)
C10 Si3 1.883(4)
C10 H10 1.0000
C11 C12 1.322(5)
C11 H11 0.9500
C12 Si4 1.894(4)
C12 H12 0.9500
Si3 C15 1.868(6)
Si3 C13 1.876(7)
Si3 C14 1.881(6)
C13 H13A 0.9800
C13 H13B 0.9800
C13 H13C 0.9800
C14 H14A 0.9800
C14 H14B 0.9800
C14 H14C 0.9800
C15 H15A 0.9800
C15 H15B 0.9800
C15 H15C 0.9800
Si4 C16 1.818(8)
Si4 C17 1.845(6)
Si4 C18 1.871(8)
C16 H16A 0.9800
C16 H16B 0.9800
C16 H16C 0.9800
C17 H17A 0.9800
C17 H17B 0.9800
C17 H17C 0.9800
C18 H18A 0.9800
C18 H18B 0.9800
C18 H18C 0.9800
C19 C20 1.515(7)
C19 Si5 1.897(4)
C19 H19 1.0000
C20 C21 1.330(7)
C20 H20 0.9500
C21 Si6 1.888(4)
C21 H21 0.9500
Si5 C24 1.828(6)
Si5 C23 1.848(6)
Si5 C22 1.884(8)
C22 H22A 0.9800
C22 H22B 0.9800
C22 H22C 0.9800
C23 H23A 0.9800
C23 H23B 0.9800
C23 H23C 0.9800
C24 H24A 0.9800
C24 H24B 0.9800
C24 H24C 0.9800
Si6 C25 1.831(8)
Si6 C26 1.887(6)
Si6 C27 1.905(7)
C25 H25A 0.9800
C25 H25B 0.9800
C25 H25C 0.9800
C26 H26A 0.9800
C26 H26B 0.9800
C26 H26C 0.9800
C27 H27A 0.9800
C27 H27B 0.9800
C27 H27C 0.9800
Sb1' C1' 2.204(4)
Sb1' C10' 2.208(4)
Sb1' C19' 2.210(4)
C1' C2' 1.511(8)
C1' Si1' 1.890(7)
C1' H1' 1.0000
C2' C3' 1.322(8)
C2' H2' 0.9500
C3' Si2' 1.893(7)
C3' H3' 0.9500
Si1' C6' 1.840(15)
Si1' C5' 1.855(15)
Si1' C4' 1.865(13)
C4' H4D 0.9800
C4' H4E 0.9800
C4' H4F 0.9800
C5' H5D 0.9800
C5' H5E 0.9800
C5' H5F 0.9800
C6' H6D 0.9800
C6' H6E 0.9800
C6' H6F 0.9800
Si2' C9' 1.830(14)
Si2' C7' 1.871(14)
Si2' C8' 1.884(14)
C7' H7D 0.9800
C7' H7E 0.9800
C7' H7F 0.9800
C8' H8D 0.9800
C8' H8E 0.9800
C8' H8F 0.9800
C9' H9D 0.9800
C9' H9E 0.9800
C9' H9F 0.9800
C10' C11' 1.510(9)
C10' Si3' 1.895(7)
C10' H10' 1.0000
C11' C12' 1.316(8)
C11' H11' 0.9500
C12' Si4' 1.891(7)
C12' H12' 0.9500
Si3' C15' 1.827(16)
Si3' C14' 1.887(15)
Si3' C13' 1.923(14)
C13' H13D 0.9800
C13' H13E 0.9800
C13' H13F 0.9800
C14' H14D 0.9800
C14' H14E 0.9800
C14' H14F 0.9800
C15' H15D 0.9800
C15' H15E 0.9800
C15' H15F 0.9800
Si4' C16' 1.805(17)
Si4' C17' 1.852(13)
Si4' C18' 1.855(15)
C16' H16D 0.9800
C16' H16E 0.9800
C16' H16F 0.9800
C17' H17D 0.9800
C17' H17E 0.9800
C17' H17F 0.9800
C18' H18D 0.9800
C18' H18E 0.9800
C18' H18F 0.9800
C19' C20' 1.515(9)
C19' Si5' 1.919(7)
C19' H19' 1.0000
C20' C21' 1.325(8)
C20' H20' 0.9500
C21' Si6' 1.909(7)
C21' H21' 0.9500
Si5' C24' 1.739(15)
Si5' C23' 1.848(15)
Si5' C22' 1.892(16)
C22' H22D 0.9800
C22' H22E 0.9800
C22' H22F 0.9800
C23' H23D 0.9800
C23' H23E 0.9800
C23' H23F 0.9800
C24' H24D 0.9800
C24' H24E 0.9800
C24' H24F 0.9800
Si6' C25' 1.833(16)
Si6' C26' 1.901(14)
Si6' C27' 1.961(13)
C25' H25D 0.9800
C25' H25E 0.9800
C25' H25F 0.9800
C26' H26D 0.9800
C26' H26E 0.9800
C26' H26F 0.9800
C27' H27D 0.9800
C27' H27E 0.9800
C27' H27F 0.9800

loop_
_geom_torsion_atom_site_label_1
_geom_torsion_atom_site_label_2
_geom_torsion_atom_site_label_3
_geom_torsion_atom_site_label_4
_geom_torsion
Si1 C1 C2 C3 107.5(5)
Sb1 C1 C2 C3 -129.8(4)
C1 C2 C3 Si2 -176.9(3)
C2 C1 Si1 C5 -162.5(4)
Sb1 C1 Si1 C5 80.5(4)
C2 C1 Si1 C4 74.5(4)
Sb1 C1 Si1 C4 -42.6(4)
C2 C1 Si1 C6 -44.2(4)
Sb1 C1 Si1 C6 -161.2(3)
C2 C3 Si2 C7 -3.6(5)
C2 C3 Si2 C8 -125.5(4)
C2 C3 Si2 C9 116.3(5)
Si3 C10 C11 C12 -115.1(6)
Sb1 C10 C11 C12 119.3(5)
C10 C11 C12 Si4 175.7(4)
C11 C10 Si3 C15 -62.5(4)
Sb1 C10 Si3 C15 65.1(3)
C11 C10 Si3 C13 176.7(4)
Sb1 C10 Si3 C13 -55.7(3)
C11 C10 Si3 C14 56.7(4)
Sb1 C10 Si3 C14 -175.7(3)
C11 C12 Si4 C16 69.1(6)
C11 C12 Si4 C17 -168.7(5)
C11 C12 Si4 C18 -50.3(6)
Si5 C19 C20 C21 -98.9(10)
Sb1 C19 C20 C21 133.4(9)
C19 C20 C21 Si6 179.5(6)
C20 C19 Si5 C24 66.8(4)
Sb1 C19 Si5 C24 -165.1(3)
C20 C19 Si5 C23 -53.0(4)
Sb1 C19 Si5 C23 75.1(3)
C20 C19 Si5 C22 -174.1(5)
Sb1 C19 Si5 C22 -46.0(4)
C20 C21 Si6 C25 105.4(8)
C20 C21 Si6 C26 -18.7(8)
C20 C21 Si6 C27 -134.9(8)
Si1' C1' C2' C3' -102.4(14)
Sb1' C1' C2' C3' 139.3(13)
C1' C2' C3' Si2' 173.7(10)
C2' C1' Si1' C6' -74.1(12)
Sb1' C1' Si1' C6' 34.8(12)
C2' C1' Si1' C5' 164.0(10)
Sb1' C1' Si1' C5' -87.1(10)
C2' C1' Si1' C4' 47.7(10)
Sb1' C1' Si1' C4' 156.6(8)
C2' C3' Si2' C9' 2.0(16)
C2' C3' Si2' C7' -121.0(14)
C2' C3' Si2' C8' 126.8(12)
Si3' C10' C11' C12' 100(2)
Sb1' C10' C11' C12' -127.6(18)
C10' C11' C12' Si4' -165.3(13)
C11' C10' Si3' C15' -46.3(13)
Sb1' C10' Si3' C15' -178.5(10)
C11' C10' Si3' C14' -170.1(13)
Sb1' C10' Si3' C14' 57.7(13)
C11' C10' Si3' C13' 76.6(11)
Sb1' C10' Si3' C13' -55.7(10)
C11' C12' Si4' C16' -135.4(17)
C11' C12' Si4' C17' 107.4(16)
C11' C12' Si4' C18' -13.7(17)
Si5' C19' C20' C21' 95(4)
Sb1' C19' C20' C21' -128(4)
C19' C20' C21' Si6' 175(3)
